data_7121481
loop_
_publ_author_name
'Vibhute, Amol M.'
'Deva Priyakumar, U.'
'Ravi, Arthi'
'Sureshan, Kana M.'

_publ_section_title
;
 Model molecules to classify CHO hydrogen-bonds.
;
_journal_issue 36
_journal_name_full 'Chemical communications (Cambridge, England)'
_journal_page_first 4629
_journal_page_last 4632
_journal_paper_doi 10.1039/c8cc01653d
_journal_volume 54
_journal_year 2018
_chemical_formula_moiety 'C21 H16 O8'
_chemical_formula_sum 'C21 H16 O8'
_chemical_formula_weight 396.34
_space_group_crystal_system triclinic
_space_group_IT_number 2
_space_group_name_Hall '-P 1'
_space_group_name_H-M_alt 'P -1'
_symmetry_space_group_name_Hall '-P 1'
_symmetry_space_group_name_H-M 'P -1'
_atom_sites_solution_hydrogens geom
_audit_creation_method SHELXL-2014/7
_audit_update_record
;
2018-04-03 deposited with the CCDC.
2018-04-11 downloaded from the CCDC.
;
_cell_angle_alpha 88.475(2)
_cell_angle_beta 87.657(2)
_cell_angle_gamma 88.007(2)
_cell_formula_units_Z 4
_cell_length_a 9.1816(4)
_cell_length_b 13.2228(6)
_cell_length_c 14.5348(6)
_cell_measurement_reflns_used 9740
_cell_measurement_temperature 296(2)
_cell_measurement_theta_max 33.16
_cell_measurement_theta_min 2.22
_cell_volume 1761.52(13)
_computing_cell_refinement 'APEX2/SAINT (Bruker, 2004)'
_computing_data_collection 'APEX2 (Bruker, 2004)'
_computing_data_reduction 'SAINT/XPREP (Bruker, 2004)'
_computing_molecular_graphics 'ORTEP3 (Farrugia, 1997) and Mercury (Bruno et al., 2002)'
_computing_publication_material 'SHELXL-2014 (Sheldrick, 2014)'
_computing_structure_refinement 'SHELXL-2014/7 (Sheldrick, 2014)'
_computing_structure_solution 'SHELXL-2014 (Sheldrick, 2014)'
_diffrn_ambient_temperature 296(2)
_diffrn_detector_area_resol_mean 0
_diffrn_measured_fraction_theta_full 0.992
_diffrn_measured_fraction_theta_max 0.992
_diffrn_measurement_device_type 'Bruker KAPPA APEX-II CCD'
_diffrn_measurement_method '\f and \w scans'
_diffrn_radiation_type MoK\a
_diffrn_radiation_wavelength 0.71073
_diffrn_reflns_av_R_equivalents 0.0284
_diffrn_reflns_av_unetI/netI 0.0227
_diffrn_reflns_Laue_measured_fraction_full 0.992
_diffrn_reflns_Laue_measured_fraction_max 0.992
_diffrn_reflns_limit_h_max 10
_diffrn_reflns_limit_h_min -10
_diffrn_reflns_limit_k_max 15
_diffrn_reflns_limit_k_min -15
_diffrn_reflns_limit_l_max 17
_diffrn_reflns_limit_l_min -17
_diffrn_reflns_number 27972
_diffrn_reflns_point_group_measured_fraction_full 0.992
_diffrn_reflns_point_group_measured_fraction_max 0.992
_diffrn_reflns_theta_full 25.000
_diffrn_reflns_theta_max 25.000
_diffrn_reflns_theta_min 2.579
_diffrn_source 'fine-focus sealed tube'
_exptl_absorpt_coefficient_mu 0.116
_exptl_absorpt_correction_T_max 0.9885
_exptl_absorpt_correction_T_min 0.9715
_exptl_absorpt_correction_type multi-scan
_exptl_absorpt_process_details SADABS
_exptl_crystal_colour colourless
_exptl_crystal_density_diffrn 1.494
_exptl_crystal_density_meas 1.494
_exptl_crystal_density_method none
_exptl_crystal_description BLOCK
_exptl_crystal_F_000 824
_exptl_crystal_size_max 0.25
_exptl_crystal_size_mid 0.15
_exptl_crystal_size_min 0.10
_refine_diff_density_max 0.265
_refine_diff_density_min -0.210
_refine_diff_density_rms 0.037
_refine_ls_extinction_method none
_refine_ls_goodness_of_fit_ref 1.024
_refine_ls_hydrogen_treatment constr
_refine_ls_matrix_type full
_refine_ls_number_parameters 523
_refine_ls_number_reflns 6156
_refine_ls_number_restraints 0
_refine_ls_restrained_S_all 1.024
_refine_ls_R_factor_all 0.0410
_refine_ls_R_factor_gt 0.0353
_refine_ls_shift/su_max 0.005
_refine_ls_shift/su_mean 0.000
_refine_ls_structure_factor_coef Fsqd
_refine_ls_weighting_details 'w=1/[\s^2^(Fo^2^)+(0.0486P)^2^+0.8616P] where P=(Fo^2^+2Fc^2^)/3'
_refine_ls_weighting_scheme calc
_refine_ls_wR_factor_gt 0.0920
_refine_ls_wR_factor_ref 0.0995
_reflns_Friedel_coverage 0.000
_reflns_number_gt 5474
_reflns_number_total 6156
_reflns_threshold_expression 'I > 2\s(I)'
_cod_data_source_file c8cc01653d2.cif
_cod_data_source_block shelx_CCDC4
_cod_depositor_comments 'Adding full bibliography for 7121475--7121481.cif.'
_cod_database_code 7121481
_shelx_shelxl_version_number 2014/7
_shelx_space_group_comment
;
The symmetry employed for this shelxl refinement is uniquely defined
by the following loop, which should always be used as a source of
symmetry information in preference to the above space-group names.
They are only intended as comments.
;
_shelx_estimated_absorpt_t_min 0.972
_shelx_estimated_absorpt_t_max 0.989

loop_
_space_group_symop_operation_xyz
'x, y, z'
'-x, -y, -z'

loop_
_atom_site_label
_atom_site_type_symbol
_atom_site_fract_x
_atom_site_fract_y
_atom_site_fract_z
_atom_site_U_iso_or_equiv
_atom_site_adp_type
_atom_site_occupancy
_atom_site_site_symmetry_order
_atom_site_calc_flag
_atom_site_refinement_flags_posn
_atom_site_refinement_flags_adp
O3A O 0.19885(10) 0.44210(7) 0.21295(7) 0.0219(2) Uani 1 1 d . .
O2A O 0.30526(11) 0.32739(7) 0.35945(7) 0.0257(2) Uani 1 1 d . .
O4A O 0.18941(11) 0.19163(7) 0.10893(7) 0.0259(2) Uani 1 1 d . .
O7A O 0.30352(13) 0.04275(8) 0.10248(8) 0.0328(3) Uani 1 1 d . .
O6A O 0.44151(11) 0.17467(7) 0.11331(7) 0.0250(2) Uani 1 1 d . .
O1A O 0.45225(10) 0.42466(7) 0.21879(7) 0.0218(2) Uani 1 1 d . .
O8A O 0.12542(15) 0.22674(11) 0.41051(8) 0.0478(3) Uani 1 1 d . .
O5A O 0.34274(11) 0.44380(7) 0.07847(7) 0.0237(2) Uani 1 1 d . .
O2B O 0.61451(11) 0.95130(7) 0.33184(7) 0.0277(2) Uani 1 1 d . .
O3B O 0.69745(11) 0.88768(7) 0.14837(7) 0.0242(2) Uani 1 1 d . .
O6B O 0.93856(11) 1.14280(8) 0.23321(7) 0.0288(2) Uani 1 1 d . .
O4B O 0.76450(12) 1.15986(7) 0.12158(8) 0.0288(2) Uani 1 1 d . .
O5B O 0.94004(11) 0.90699(7) 0.10370(7) 0.0251(2) Uani 1 1 d . .
O1B O 0.87793(11) 0.87000(7) 0.25657(7) 0.0247(2) Uani 1 1 d . .
O7B O 0.82725(13) 1.28890(8) 0.20171(9) 0.0398(3) Uani 1 1 d . .
O8B O 0.43180(13) 1.06639(8) 0.31440(8) 0.0377(3) Uani 1 1 d . .
C19A C 0.33735(18) 0.79282(11) 0.19369(12) 0.0339(4) Uani 1 1 d . .
H19A H 0.3350 0.8628 0.1987 0.041 Uiso 1 1 calc R U
C18A C 0.36773(17) 0.74976(11) 0.10977(12) 0.0320(4) Uani 1 1 d . .
H18A H 0.3879 0.7908 0.0582 0.038 Uiso 1 1 calc R U
C17A C 0.36858(16) 0.64523(11) 0.10142(11) 0.0281(3) Uani 1 1 d . .
H17A H 0.3877 0.6165 0.0443 0.034 Uiso 1 1 calc R U
C16A C 0.34089(15) 0.58405(11) 0.17854(10) 0.0240(3) Uani 1 1 d . .
C15A C 0.33413(15) 0.47084(10) 0.17188(10) 0.0218(3) Uani 1 1 d . .
C3A C 0.18229(15) 0.33411(10) 0.21492(10) 0.0212(3) Uani 1 1 d . .
H3A H 0.0874 0.3172 0.2435 0.025 Uiso 1 1 calc R U
C2A C 0.30531(15) 0.28476(10) 0.26957(9) 0.0214(3) Uani 1 1 d . .
H2A H 0.2982 0.2110 0.2733 0.026 Uiso 1 1 calc R U
C8A C 0.20024(17) 0.29811(12) 0.42163(10) 0.0301(3) Uani 1 1 d . .
C9A C 0.18815(19) 0.36717(13) 0.50048(11) 0.0353(4) Uani 1 1 d . .
C10A C 0.2782(3) 0.44849(15) 0.50564(14) 0.0615(6) Uani 1 1 d . .
H10A H 0.3533 0.4577 0.4617 0.074 Uiso 1 1 calc R U
C11A C 0.2564(4) 0.51601(17) 0.57614(17) 0.0887(10) Uani 1 1 d . .
H11A H 0.3174 0.5704 0.5797 0.106 Uiso 1 1 calc R U
C12A C 0.1454(4) 0.50342(19) 0.64101(15) 0.0724(8) Uani 1 1 d . .
H12A H 0.1295 0.5502 0.6873 0.087 Uiso 1 1 calc R U
C20A C 0.3102(2) 0.73152(13) 0.27067(12) 0.0413(4) Uani 1 1 d . .
H20A H 0.2899 0.7604 0.3276 0.050 Uiso 1 1 calc R U
C21A C 0.3132(2) 0.62741(12) 0.26328(11) 0.0363(4) Uani 1 1 d . .
H21A H 0.2965 0.5865 0.3154 0.044 Uiso 1 1 calc R U
C4A C 0.19274(16) 0.30102(10) 0.11467(10) 0.0228(3) Uani 1 1 d . .
H4A H 0.1105 0.3317 0.0819 0.027 Uiso 1 1 calc R U
C7A C 0.31112(16) 0.13257(11) 0.10786(10) 0.0248(3) Uani 1 1 d . .
C6A C 0.45581(15) 0.28293(10) 0.12081(10) 0.0220(3) Uani 1 1 d . .
H6A H 0.5498 0.3022 0.0924 0.026 Uiso 1 1 calc R U
C1A C 0.44714(15) 0.31585(10) 0.22126(10) 0.0213(3) Uani 1 1 d . .
H1A H 0.5303 0.2865 0.2541 0.026 Uiso 1 1 calc R U
C13A C 0.0588(3) 0.4228(3) 0.63756(15) 0.0786(9) Uani 1 1 d . .
H13A H -0.0154 0.4137 0.6822 0.094 Uiso 1 1 calc R U
C14A C 0.0803(2) 0.3538(2) 0.56786(14) 0.0657(7) Uani 1 1 d . .
H14A H 0.0215 0.2980 0.5666 0.079 Uiso 1 1 calc R U
C5A C 0.33398(16) 0.33705(10) 0.06960(10) 0.0225(3) Uani 1 1 d . .
H5A H 0.3401 0.3194 0.0044 0.027 Uiso 1 1 calc R U
C12B C 0.23423(19) 0.80991(13) 0.54391(11) 0.0370(4) Uani 1 1 d . .
H12B H 0.1793 0.7699 0.5848 0.044 Uiso 1 1 calc R U
C13B C 0.16817(19) 0.89021(13) 0.49712(12) 0.0352(4) Uani 1 1 d . .
H13B H 0.0688 0.9041 0.5065 0.042 Uiso 1 1 calc R U
C14B C 0.24976(17) 0.95018(12) 0.43613(11) 0.0310(3) Uani 1 1 d . .
H14B H 0.2058 1.0054 0.4059 0.037 Uiso 1 1 calc R U
C9B C 0.39757(16) 0.92735(11) 0.42037(10) 0.0250(3) Uani 1 1 d . .
C8B C 0.47931(16) 0.99017(11) 0.35091(10) 0.0260(3) Uani 1 1 d . .
C2B C 0.70395(16) 1.01031(11) 0.26852(10) 0.0245(3) Uani 1 1 d . .
H27 H 0.6920 1.0824 0.2820 0.029 Uiso 1 1 calc R U
C3B C 0.67026(16) 0.99262(10) 0.16844(10) 0.0233(3) Uani 1 1 d . .
H28 H 0.5686 1.0126 0.1571 0.028 Uiso 1 1 calc R U
C15B C 0.84230(15) 0.85453(11) 0.16424(10) 0.0227(3) Uani 1 1 d . .
C16B C 0.85389(16) 0.74291(11) 0.14703(10) 0.0234(3) Uani 1 1 d . .
C17B C 0.97814(16) 0.69938(11) 0.10472(10) 0.0258(3) Uani 1 1 d . .
H17B H 1.0558 0.7393 0.0859 0.031 Uiso 1 1 calc R U
C18B C 0.98585(17) 0.59614(11) 0.09063(11) 0.0289(3) Uani 1 1 d . .
H18B H 1.0691 0.5668 0.0625 0.035 Uiso 1 1 calc R U
C19B C 0.87052(18) 0.53638(11) 0.11815(11) 0.0302(3) Uani 1 1 d . .
H19B H 0.8758 0.4672 0.1077 0.036 Uiso 1 1 calc R U
C11B C 0.3819(2) 0.78907(13) 0.52993(12) 0.0389(4) Uani 1 1 d . .
H11B H 0.4264 0.7359 0.5626 0.047 Uiso 1 1 calc R U
C10B C 0.46401(18) 0.84693(12) 0.46755(11) 0.0327(4) Uani 1 1 d . .
H10B H 0.5630 0.8319 0.4574 0.039 Uiso 1 1 calc R U
C1B C 0.86027(16) 0.97427(11) 0.28126(10) 0.0251(3) Uani 1 1 d . .
H36 H 0.8860 0.9821 0.3454 0.030 Uiso 1 1 calc R U
C6B C 0.96212(16) 1.03573(11) 0.21660(10) 0.0254(3) Uani 1 1 d . .
H37 H 1.0638 1.0158 0.2279 0.030 Uiso 1 1 calc R U
C7B C 0.84308(16) 1.20098(11) 0.18589(11) 0.0285(3) Uani 1 1 d . .
C4B C 0.77415(16) 1.05227(10) 0.10360(10) 0.0246(3) Uani 1 1 d . .
H39 H 0.7496 1.0416 0.0397 0.029 Uiso 1 1 calc R U
C5B C 0.92924(16) 1.01360(11) 0.11787(10) 0.0246(3) Uani 1 1 d . .
H40 H 0.9970 1.0488 0.0753 0.030 Uiso 1 1 calc R U
C20B C 0.74738(17) 0.57950(11) 0.16123(11) 0.0302(3) Uani 1 1 d . .
H20B H 0.6701 0.5392 0.1801 0.036 Uiso 1 1 calc R U
C21B C 0.73891(16) 0.68266(11) 0.17633(11) 0.0273(3) Uani 1 1 d . .
H21B H 0.6566 0.7115 0.2060 0.033 Uiso 1 1 calc R U

loop_
_atom_site_aniso_label
_atom_site_aniso_U_11
_atom_site_aniso_U_22
_atom_site_aniso_U_33
_atom_site_aniso_U_23
_atom_site_aniso_U_13
_atom_site_aniso_U_12
O3A 0.0213(5) 0.0176(5) 0.0265(5) 0.0000(4) 0.0014(4) -0.0021(4)
O2A 0.0305(5) 0.0268(5) 0.0198(5) -0.0001(4) 0.0025(4) -0.0044(4)
O4A 0.0271(5) 0.0205(5) 0.0307(6) -0.0030(4) -0.0014(4) -0.0054(4)
O7A 0.0420(6) 0.0194(5) 0.0374(6) -0.0030(4) -0.0026(5) -0.0050(4)
O6A 0.0265(5) 0.0184(5) 0.0298(6) -0.0014(4) 0.0022(4) -0.0018(4)
O1A 0.0220(5) 0.0187(5) 0.0247(5) 0.0009(4) -0.0014(4) -0.0030(4)
O8A 0.0503(8) 0.0629(9) 0.0313(7) -0.0020(6) 0.0098(6) -0.0278(7)
O5A 0.0333(6) 0.0183(5) 0.0197(5) 0.0013(4) 0.0003(4) -0.0034(4)
O2B 0.0271(5) 0.0231(5) 0.0319(6) 0.0023(4) 0.0083(4) -0.0008(4)
O3B 0.0238(5) 0.0178(5) 0.0313(6) -0.0019(4) -0.0042(4) -0.0005(4)
O6B 0.0285(6) 0.0243(5) 0.0340(6) -0.0083(4) 0.0012(5) -0.0062(4)
O4B 0.0323(6) 0.0182(5) 0.0362(6) -0.0012(4) -0.0025(5) -0.0048(4)
O5B 0.0277(5) 0.0204(5) 0.0270(5) -0.0040(4) 0.0049(4) -0.0034(4)
O1B 0.0275(5) 0.0230(5) 0.0235(5) -0.0019(4) -0.0022(4) -0.0006(4)
O7B 0.0390(7) 0.0214(6) 0.0598(8) -0.0099(5) 0.0003(6) -0.0056(5)
O8B 0.0372(6) 0.0305(6) 0.0432(7) 0.0102(5) 0.0117(5) 0.0072(5)
C19A 0.0370(9) 0.0176(7) 0.0474(10) -0.0027(7) -0.0026(7) -0.0042(6)
C18A 0.0327(8) 0.0234(8) 0.0394(9) 0.0072(7) 0.0026(7) -0.0041(6)
C17A 0.0297(8) 0.0239(7) 0.0303(8) 0.0011(6) 0.0048(6) -0.0029(6)
C16A 0.0229(7) 0.0206(7) 0.0288(8) 0.0005(6) -0.0017(6) -0.0034(5)
C15A 0.0226(7) 0.0221(7) 0.0207(7) 0.0013(6) 0.0001(6) -0.0030(5)
C3A 0.0206(7) 0.0169(7) 0.0260(7) 0.0006(5) 0.0023(6) -0.0031(5)
C2A 0.0250(7) 0.0195(7) 0.0198(7) -0.0006(5) 0.0014(6) -0.0030(5)
C8A 0.0289(8) 0.0373(9) 0.0234(8) 0.0056(6) 0.0024(6) -0.0015(7)
C9A 0.0402(9) 0.0426(10) 0.0222(8) 0.0023(7) -0.0003(7) 0.0088(7)
C10A 0.113(2) 0.0358(10) 0.0348(11) -0.0035(8) 0.0200(11) -0.0145(11)
C11A 0.186(3) 0.0364(12) 0.0428(13) -0.0077(10) 0.0217(16) -0.0167(15)
C12A 0.125(2) 0.0613(14) 0.0289(11) -0.0093(10) -0.0069(13) 0.0405(16)
C20A 0.0629(12) 0.0275(8) 0.0341(9) -0.0091(7) 0.0009(8) -0.0092(8)
C21A 0.0560(11) 0.0261(8) 0.0273(8) 0.0004(6) -0.0026(7) -0.0094(7)
C4A 0.0255(7) 0.0182(7) 0.0252(7) 0.0002(6) -0.0045(6) -0.0018(5)
C7A 0.0312(8) 0.0227(8) 0.0206(7) -0.0013(6) -0.0001(6) -0.0036(6)
C6A 0.0233(7) 0.0178(7) 0.0247(7) 0.0000(6) 0.0040(6) -0.0039(5)
C1A 0.0216(7) 0.0182(7) 0.0241(7) 0.0016(5) -0.0006(6) -0.0015(5)
C13A 0.0536(14) 0.149(3) 0.0324(12) -0.0297(14) 0.0046(10) 0.0155(16)
C14A 0.0465(12) 0.119(2) 0.0328(11) -0.0203(12) 0.0072(9) -0.0168(12)
C5A 0.0296(8) 0.0186(7) 0.0193(7) -0.0003(5) 0.0002(6) -0.0034(6)
C12B 0.0453(10) 0.0386(9) 0.0275(8) -0.0007(7) 0.0074(7) -0.0164(7)
C13B 0.0334(9) 0.0373(9) 0.0347(9) -0.0069(7) 0.0087(7) -0.0073(7)
C14B 0.0332(8) 0.0274(8) 0.0320(8) -0.0030(6) 0.0051(7) -0.0013(6)
C9B 0.0284(8) 0.0236(7) 0.0233(7) -0.0048(6) 0.0031(6) -0.0046(6)
C8B 0.0289(8) 0.0219(7) 0.0271(8) -0.0045(6) 0.0039(6) -0.0003(6)
C2B 0.0254(7) 0.0201(7) 0.0276(8) -0.0007(6) 0.0055(6) -0.0038(6)
C3B 0.0233(7) 0.0170(7) 0.0297(8) -0.0009(6) -0.0015(6) -0.0009(5)
C15B 0.0219(7) 0.0233(7) 0.0228(7) -0.0007(6) -0.0005(6) -0.0022(5)
C16B 0.0250(7) 0.0222(7) 0.0231(7) -0.0003(6) -0.0053(6) -0.0001(6)
C17B 0.0253(7) 0.0259(7) 0.0266(8) -0.0015(6) -0.0029(6) -0.0014(6)
C18B 0.0327(8) 0.0271(8) 0.0269(8) -0.0027(6) -0.0039(6) 0.0062(6)
C19B 0.0405(9) 0.0188(7) 0.0317(8) -0.0001(6) -0.0091(7) 0.0015(6)
C11B 0.0451(10) 0.0374(9) 0.0343(9) 0.0105(7) -0.0037(8) -0.0079(7)
C10B 0.0313(8) 0.0330(9) 0.0335(9) 0.0036(7) -0.0006(7) -0.0040(7)
C1B 0.0292(8) 0.0237(7) 0.0227(7) -0.0045(6) -0.0002(6) -0.0030(6)
C6B 0.0235(7) 0.0228(7) 0.0302(8) -0.0053(6) -0.0006(6) -0.0032(6)
C7B 0.0252(8) 0.0239(8) 0.0363(9) -0.0038(6) 0.0055(6) -0.0075(6)
C4B 0.0311(8) 0.0187(7) 0.0241(7) -0.0024(6) -0.0007(6) -0.0031(6)
C5B 0.0272(8) 0.0213(7) 0.0254(8) -0.0026(6) 0.0036(6) -0.0053(6)
C20B 0.0308(8) 0.0236(8) 0.0367(9) 0.0045(6) -0.0077(7) -0.0042(6)
C21B 0.0250(7) 0.0244(7) 0.0323(8) 0.0009(6) -0.0030(6) 0.0003(6)

loop_
_atom_type_symbol
_atom_type_description
_atom_type_scat_dispersion_real
_atom_type_scat_dispersion_imag
_atom_type_scat_source
C C 0.0033 0.0016 'International Tables Vol C Tables 4.2.6.8 and 6.1.1.4'
H H 0.0000 0.0000 'International Tables Vol C Tables 4.2.6.8 and 6.1.1.4'
O O 0.0106 0.0060 'International Tables Vol C Tables 4.2.6.8 and 6.1.1.4'

loop_
_geom_angle_atom_site_label_1
_geom_angle_atom_site_label_2
_geom_angle_atom_site_label_3
_geom_angle
C15A O3A C3A 112.61(10)
C8A O2A C2A 117.32(11)
C7A O4A C4A 122.28(11)
C7A O6A C6A 122.11(11)
C15A O1A C1A 112.25(10)
C15A O5A C5A 111.16(10)
C8B O2B C2B 115.74(11)
C15B O3B C3B 112.81(10)
C7B O6B C6B 122.25(11)
C7B O4B C4B 121.96(11)
C15B O5B C5B 111.16(10)
C15B O1B C1B 112.32(10)
C18A C19A C20A 119.68(14)
C18A C19A H19A 120.2
C20A C19A H19A 120.2
C19A C18A C17A 120.46(15)
C19A C18A H18A 119.8
C17A C18A H18A 119.8
C16A C17A C18A 119.73(15)
C16A C17A H17A 120.1
C18A C17A H17A 120.1
C21A C16A C17A 119.73(14)
C21A C16A C15A 118.76(13)
C17A C16A C15A 121.46(13)
O5A C15A O3A 109.88(11)
O5A C15A O1A 109.86(11)
O3A C15A O1A 111.07(11)
O5A C15A C16A 109.69(11)
O3A C15A C16A 107.31(11)
O1A C15A C16A 108.99(11)
O3A C3A C2A 108.46(11)
O3A C3A C4A 106.61(11)
C2A C3A C4A 110.84(11)
O3A C3A H3A 110.3
C2A C3A H3A 110.3
C4A C3A H3A 110.3
O2A C2A C1A 105.62(11)
O2A C2A C3A 109.76(11)
C1A C2A C3A 106.62(11)
O2A C2A H2A 111.5
C1A C2A H2A 111.5
C3A C2A H2A 111.5
O8A C8A O2A 122.77(15)
O8A C8A C9A 126.13(15)
O2A C8A C9A 111.06(14)
C14A C9A C10A 118.86(18)
C14A C9A C8A 119.59(18)
C10A C9A C8A 121.46(16)
C11A C10A C9A 120.0(2)
C11A C10A H10A 120.0
C9A C10A H10A 120.0
C12A C11A C10A 120.4(3)
C12A C11A H11A 119.8
C10A C11A H11A 119.8
C13A C12A C11A 119.9(2)
C13A C12A H12A 120.0
C11A C12A H12A 120.0
C21A C20A C19A 120.24(16)
C21A C20A H20A 119.9
C19A C20A H20A 119.9
C16A C21A C20A 120.14(15)
C16A C21A H21A 119.9
C20A C21A H21A 119.9
O4A C4A C5A 109.08(11)
O4A C4A C3A 111.25(11)
C5A C4A C3A 109.18(11)
O4A C4A H4A 109.1
C5A C4A H4A 109.1
C3A C4A H4A 109.1
O7A C7A O4A 120.11(13)
O7A C7A O6A 120.22(13)
O4A C7A O6A 119.67(12)
O6A C6A C5A 108.80(11)
O6A C6A C1A 112.05(11)
C5A C6A C1A 108.82(11)
O6A C6A H6A 109.0
C5A C6A H6A 109.0
C1A C6A H6A 109.0
O1A C1A C2A 109.03(11)
O1A C1A C6A 106.44(10)
C2A C1A C6A 111.25(11)
O1A C1A H1A 110.0
C2A C1A H1A 110.0
C6A C1A H1A 110.0
C12A C13A C14A 120.3(2)
C12A C13A H13A 119.8
C14A C13A H13A 119.8
C9A C14A C13A 120.5(2)
C9A C14A H14A 119.8
C13A C14A H14A 119.8
O5A C5A C4A 110.00(11)
O5A C5A C6A 109.92(11)
C4A C5A C6A 106.16(11)
O5A C5A H5A 110.2
C4A C5A H5A 110.2
C6A C5A H5A 110.2
C13B C12B C11B 119.99(15)
C13B C12B H12B 120.0
C11B C12B H12B 120.0
C12B C13B C14B 120.16(16)
C12B C13B H13B 119.9
C14B C13B H13B 119.9
C13B C14B C9B 119.69(15)
C13B C14B H14B 120.2
C9B C14B H14B 120.2
C10B C9B C14B 120.13(14)
C10B C9B C8B 121.86(14)
C14B C9B C8B 118.00(14)
O8B C8B O2B 123.00(14)
O8B C8B C9B 124.86(14)
O2B C8B C9B 112.14(12)
O2B C2B C1B 106.78(11)
O2B C2B C3B 112.07(11)
C1B C2B C3B 107.10(12)
O2B C2B H27 110.3
C1B C2B H27 110.3
C3B C2B H27 110.3
O3B C3B C2B 109.43(11)
O3B C3B C4B 106.12(11)
C2B C3B C4B 110.12(11)
O3B C3B H28 110.4
C2B C3B H28 110.4
C4B C3B H28 110.4
O3B C15B O1B 111.14(11)
O3B C15B O5B 109.88(11)
O1B C15B O5B 109.63(11)
O3B C15B C16B 107.61(11)
O1B C15B C16B 108.36(11)
O5B C15B C16B 110.18(11)
C17B C16B C21B 120.00(13)
C17B C16B C15B 121.11(13)
C21B C16B C15B 118.88(13)
C18B C17B C16B 119.66(14)
C18B C17B H17B 120.2
C16B C17B H17B 120.2
C19B C18B C17B 120.43(14)
C19B C18B H18B 119.8
C17B C18B H18B 119.8
C18B C19B C20B 119.95(14)
C18B C19B H19B 120.0
C20B C19B H19B 120.0
C12B C11B C10B 120.43(16)
C12B C11B H11B 119.8
C10B C11B H11B 119.8
C9B C10B C11B 119.55(16)
C9B C10B H10B 120.2
C11B C10B H10B 120.2
O1B C1B C2B 109.62(11)
O1B C1B C6B 107.55(11)
C2B C1B C6B 109.45(12)
O1B C1B H36 110.1
C2B C1B H36 110.1
C6B C1B H36 110.1
O6B C6B C5B 110.06(12)
O6B C6B C1B 109.65(11)
C5B C6B C1B 108.62(11)
O6B C6B H37 109.5
C5B C6B H37 109.5
C1B C6B H37 109.5
O7B C7B O4B 120.06(14)
O7B C7B O6B 120.04(14)
O4B C7B O6B 119.90(12)
O4B C4B C5B 108.77(11)
O4B C4B C3B 111.54(11)
C5B C4B C3B 108.83(12)
O4B C4B H39 109.2
C5B C4B H39 109.2
C3B C4B H39 109.2
O5B C5B C6B 110.07(12)
O5B C5B C4B 109.72(11)
C6B C5B C4B 106.56(12)
O5B C5B H40 110.1
C6B C5B H40 110.1
C4B C5B H40 110.1
C19B C20B C21B 120.12(14)
C19B C20B H20B 119.9
C21B C20B H20B 119.9
C20B C21B C16B 119.83(14)
C20B C21B H21B 120.1
C16B C21B H21B 120.1

loop_
_geom_bond_atom_site_label_1
_geom_bond_atom_site_label_2
_geom_bond_distance
O3A C15A 1.4155(17)
O3A C3A 1.4407(16)
O2A C8A 1.3537(18)
O2A C2A 1.4364(17)
O4A C7A 1.3407(18)
O4A C4A 1.4525(16)
O7A C7A 1.1969(17)
O6A C7A 1.3439(18)
O6A C6A 1.4494(16)
O1A C15A 1.4164(17)
O1A C1A 1.4406(16)
O8A C8A 1.205(2)
O5A C15A 1.4117(17)
O5A C5A 1.4262(16)
O2B C8B 1.3480(18)
O2B C2B 1.4405(17)
O3B C15B 1.4118(17)
O3B C3B 1.4369(16)
O6B C7B 1.3445(19)
O6B C6B 1.4499(17)
O4B C7B 1.3414(19)
O4B C4B 1.4524(16)
O5B C15B 1.4167(17)
O5B C5B 1.4296(17)
O1B C15B 1.4160(17)
O1B C1B 1.4360(17)
O7B C7B 1.1938(18)
O8B C8B 1.2032(18)
C19A C18A 1.374(2)
C19A C20A 1.383(2)
C19A H19A 0.9300
C18A C17A 1.391(2)
C18A H18A 0.9300
C17A C16A 1.385(2)
C17A H17A 0.9300
C16A C21A 1.383(2)
C16A C15A 1.5062(19)
C3A C2A 1.5255(19)
C3A C4A 1.531(2)
C3A H3A 0.9800
C2A C1A 1.5182(19)
C2A H2A 0.9800
C8A C9A 1.482(2)
C9A C14A 1.376(3)
C9A C10A 1.384(3)
C10A C11A 1.381(3)
C10A H10A 0.9300
C11A C12A 1.371(4)
C11A H11A 0.9300
C12A C13A 1.355(4)
C12A H12A 0.9300
C20A C21A 1.383(2)
C20A H20A 0.9300
C21A H21A 0.9300
C4A C5A 1.515(2)
C4A H4A 0.9800
C6A C5A 1.517(2)
C6A C1A 1.533(2)
C6A H6A 0.9800
C1A H1A 0.9800
C13A C14A 1.385(3)
C13A H13A 0.9300
C14A H14A 0.9300
C5A H5A 0.9800
C12B C13B 1.381(3)
C12B C11B 1.382(3)
C12B H12B 0.9300
C13B C14B 1.388(2)
C13B H13B 0.9300
C14B C9B 1.391(2)
C14B H14B 0.9300
C9B C10B 1.387(2)
C9B C8B 1.486(2)
C2B C1B 1.514(2)
C2B C3B 1.525(2)
C2B H27 0.9800
C3B C4B 1.536(2)
C3B H28 0.9800
C15B C16B 1.5029(19)
C16B C17B 1.388(2)
C16B C21B 1.391(2)
C17B C18B 1.385(2)
C17B H17B 0.9300
C18B C19B 1.383(2)
C18B H18B 0.9300
C19B C20B 1.383(2)
C19B H19B 0.9300
C11B C10B 1.387(2)
C11B H11B 0.9300
C10B H10B 0.9300
C1B C6B 1.536(2)
C1B H36 0.9800
C6B C5B 1.516(2)
C6B H37 0.9800
C4B C5B 1.517(2)
C4B H39 0.9800
C5B H40 0.9800
C20B C21B 1.386(2)
C20B H20B 0.9300
C21B H21B 0.9300

loop_
_geom_hbond_atom_site_label_D
_geom_hbond_atom_site_label_H
_geom_hbond_atom_site_label_A
_geom_hbond_distance_DH
_geom_hbond_distance_HA
_geom_hbond_distance_DA
_geom_hbond_angle_DHA
_geom_hbond_site_symmetry_A
C3A H3A O7B 0.98 2.53 3.3486(18) 140.8 1_445
C2A H2A O8B 0.98 2.31 3.1368(18) 141.1 1_545
C3B H28 O7A 0.98 2.61 3.5737(18) 169.6 1_565
C3B H28 O6A 0.98 2.49 3.2452(17) 134.2 1_565
C4B H39 O7A 0.98 2.45 3.3906(18) 161.1 2_665

loop_
_geom_torsion_atom_site_label_1
_geom_torsion_atom_site_label_2
_geom_torsion_atom_site_label_3
_geom_torsion_atom_site_label_4
_geom_torsion
C20A C19A C18A C17A 1.3(3)
C19A C18A C17A C16A -1.0(2)
C18A C17A C16A C21A -0.3(2)
C18A C17A C16A C15A 177.24(13)
C5A O5A C15A O3A -61.21(14)
C5A O5A C15A O1A 61.28(13)
C5A O5A C15A C16A -178.94(11)
C3A O3A C15A O5A 63.66(14)
C3A O3A C15A O1A -58.11(14)
C3A O3A C15A C16A -177.14(10)
C1A O1A C15A O5A -64.06(13)
C1A O1A C15A O3A 57.72(14)
C1A O1A C15A C16A 175.73(11)
C21A C16A C15A O5A 170.82(14)
C17A C16A C15A O5A -6.70(18)
C21A C16A C15A O3A 51.49(17)
C17A C16A C15A O3A -126.02(14)
C21A C16A C15A O1A -68.87(17)
C17A C16A C15A O1A 113.62(15)
C15A O3A C3A C2A 59.43(14)
C15A O3A C3A C4A -59.98(14)
C8A O2A C2A C1A -170.39(12)
C8A O2A C2A C3A 75.03(15)
O3A C3A C2A O2A 55.39(14)
C4A C3A C2A O2A 172.10(10)
O3A C3A C2A C1A -58.55(14)
C4A C3A C2A C1A 58.16(14)
C2A O2A C8A O8A 13.3(2)
C2A O2A C8A C9A -164.51(12)
O8A C8A C9A C14A -2.2(3)
O2A C8A C9A C14A 175.57(17)
O8A C8A C9A C10A -178.70(19)
O2A C8A C9A C10A -1.0(2)
C14A C9A C10A C11A -1.8(4)
C8A C9A C10A C11A 174.8(2)
C9A C10A C11A C12A -0.4(4)
C10A C11A C12A C13A 1.8(4)
C18A C19A C20A C21A -0.2(3)
C17A C16A C21A C20A 1.3(3)
C15A C16A C21A C20A -176.25(15)
C19A C20A C21A C16A -1.1(3)
C7A O4A C4A C5A 29.83(17)
C7A O4A C4A C3A -90.66(15)
O3A C3A C4A O4A 175.28(10)
C2A C3A C4A O4A 57.44(14)
O3A C3A C4A C5A 54.85(14)
C2A C3A C4A C5A -63.00(14)
C4A O4A C7A O7A -179.54(13)
C4A O4A C7A O6A 0.79(19)
C6A O6A C7A O7A -179.39(13)
C6A O6A C7A O4A 0.28(19)
C7A O6A C6A C5A -31.73(16)
C7A O6A C6A C1A 88.65(15)
C15A O1A C1A C2A -59.32(14)
C15A O1A C1A C6A 60.78(13)
O2A C2A C1A O1A -57.99(13)
C3A C2A C1A O1A 58.74(14)
O2A C2A C1A C6A -175.09(10)
C3A C2A C1A C6A -58.35(14)
O6A C6A C1A O1A -176.00(10)
C5A C6A C1A O1A -55.64(13)
O6A C6A C1A C2A -57.35(15)
C5A C6A C1A C2A 63.01(14)
C11A C12A C13A C14A -1.1(4)
C10A C9A C14A C13A 2.5(3)
C8A C9A C14A C13A -174.1(2)
C12A C13A C14A C9A -1.1(4)
C15A O5A C5A C4A 58.25(14)
C15A O5A C5A C6A -58.30(14)
O4A C4A C5A O5A -177.16(10)
C3A C4A C5A O5A -55.40(14)
O4A C4A C5A C6A -58.27(14)
C3A C4A C5A C6A 63.49(14)
O6A C6A C5A O5A 178.11(10)
C1A C6A C5A O5A 55.76(14)
O6A C6A C5A C4A 59.17(14)
C1A C6A C5A C4A -63.18(13)
C11B C12B C13B C14B -0.1(3)
C12B C13B C14B C9B 1.8(2)
C13B C14B C9B C10B -2.0(2)
C13B C14B C9B C8B 176.86(14)
C2B O2B C8B O8B 3.8(2)
C2B O2B C8B C9B -176.99(12)
C10B C9B C8B O8B -172.46(16)
C14B C9B C8B O8B 8.7(2)
C10B C9B C8B O2B 8.3(2)
C14B C9B C8B O2B -170.51(13)
C8B O2B C2B C1B 161.38(12)
C8B O2B C2B C3B -81.64(15)
C15B O3B C3B C2B -57.90(14)
C15B O3B C3B C4B 60.88(14)
O2B C2B C3B O3B -60.45(15)
C1B C2B C3B O3B 56.34(14)
O2B C2B C3B C4B -176.73(11)
C1B C2B C3B C4B -59.94(14)
C3B O3B C15B O1B 57.75(14)
C3B O3B C15B O5B -63.77(14)
C3B O3B C15B C16B 176.25(11)
C1B O1B C15B O3B -58.02(14)
C1B O1B C15B O5B 63.64(14)
C1B O1B C15B C16B -176.07(11)
C5B O5B C15B O3B 60.68(14)
C5B O5B C15B O1B -61.74(14)
C5B O5B C15B C16B 179.09(11)
O3B C15B C16B C17B 141.88(13)
O1B C15B C16B C17B -97.84(15)
O5B C15B C16B C17B 22.10(18)
O3B C15B C16B C21B -39.70(17)
O1B C15B C16B C21B 80.58(15)
O5B C15B C16B C21B -159.48(13)
C21B C16B C17B C18B 1.0(2)
C15B C16B C17B C18B 179.41(13)
C16B C17B C18B C19B 0.2(2)
C17B C18B C19B C20B -0.9(2)
C13B C12B C11B C10B -1.4(3)
C14B C9B C10B C11B 0.5(2)
C8B C9B C10B C11B -178.32(15)
C12B C11B C10B C9B 1.2(3)
C15B O1B C1B C2B 58.94(15)
C15B O1B C1B C6B -59.98(14)
O2B C2B C1B O1B 63.24(14)
C3B C2B C1B O1B -56.98(14)
O2B C2B C1B C6B -179.02(11)
C3B C2B C1B C6B 60.75(14)
C7B O6B C6B C5B 27.51(18)
C7B O6B C6B C1B -91.91(15)
O1B C1B C6B O6B 174.83(11)
C2B C1B C6B O6B 55.80(15)
O1B C1B C6B C5B 54.52(15)
C2B C1B C6B C5B -64.51(15)
C4B O4B C7B O7B -176.51(14)
C4B O4B C7B O6B 2.8(2)
C6B O6B C7B O7B -179.89(13)
C6B O6B C7B O4B 0.8(2)
C7B O4B C4B C5B -34.00(17)
C7B O4B C4B C3B 86.05(15)
O3B C3B C4B O4B -176.00(10)
C2B C3B C4B O4B -57.67(15)
O3B C3B C4B C5B -56.00(14)
C2B C3B C4B C5B 62.34(15)
C15B O5B C5B C6B 58.71(14)
C15B O5B C5B C4B -58.24(15)
O6B C6B C5B O5B -174.94(10)
C1B C6B C5B O5B -54.89(15)
O6B C6B C5B C4B -56.04(14)
C1B C6B C5B C4B 64.01(14)
O4B C4B C5B O5B 177.96(11)
C3B C4B C5B O5B 56.24(15)
O4B C4B C5B C6B 58.82(14)
C3B C4B C5B C6B -62.89(14)
C18B C19B C20B C21B 0.4(2)
C19B C20B C21B C16B 0.8(2)
C17B C16B C21B C20B -1.5(2)
C15B C16B C21B C20B -179.94(13)
